data_7039581
loop_
_publ_author_name
'Guchhait, Tapas'
'Mani, Ganesan'
'Schulzke, Carola'

_publ_section_title
;
 Synthesis and structural characterization of anion complexes with
 azacalix[2]dipyrrolylmethane: effect of anion charge on the conformation
 of the macrocycle.
;
_journal_issue 29
_journal_name_full 'Dalton transactions (Cambridge, England : 2003)'
_journal_page_first 11781
_journal_page_last 11790
_journal_paper_doi 10.1039/c6dt01396a
_journal_volume 45
_journal_year 2016
_chemical_formula_sum 'C36 H56 N8 O8'
_chemical_formula_weight 728.88
_chemical_name_systematic
;
 ?
;
_space_group_crystal_system triclinic
_space_group_IT_number 2
_space_group_name_Hall '-P 1'
_space_group_name_H-M_alt 'P -1'
_symmetry_space_group_name_Hall '-P 1'
_symmetry_space_group_name_H-M 'P -1'
_atom_sites_solution_hydrogens mixed
_audit_creation_method SHELXL-2013
_audit_update_record
;
2016-06-13 deposited with the CCDC.
2016-06-16 downloaded from the CCDC.
;
_cell_angle_alpha 86.976(6)
_cell_angle_beta 88.508(6)
_cell_angle_gamma 85.740(6)
_cell_formula_units_Z 2
_cell_length_a 11.231(2)
_cell_length_b 13.224(3)
_cell_length_c 13.496(3)
_cell_measurement_reflns_used 23895
_cell_measurement_temperature 298(2)
_cell_measurement_theta_max 25.000
_cell_measurement_theta_min 1.511
_cell_volume 1995.6(7)
_computing_data_collection APEX2
_computing_molecular_graphics diamond3.2
_computing_publication_material 'CIFTAB (Sheldrick 2013)'
_computing_structure_refinement 'SHELXL-2013 (Sheldrick, 2013)'
_computing_structure_solution sir92
_diffrn_ambient_temperature 298(2)
_diffrn_measured_fraction_theta_full 0.995
_diffrn_measured_fraction_theta_max 0.824
_diffrn_measurement_device_type 'Brucker CCD APEX 2'
_diffrn_measurement_method hemisphere
_diffrn_radiation_type MoK\a
_diffrn_radiation_wavelength 0.71073
_diffrn_reflns_av_R_equivalents 0.1229
_diffrn_reflns_av_unetI/netI 0.2554
_diffrn_reflns_Laue_measured_fraction_full 0.995
_diffrn_reflns_Laue_measured_fraction_max 0.824
_diffrn_reflns_limit_h_max 15
_diffrn_reflns_limit_h_min -16
_diffrn_reflns_limit_k_max 15
_diffrn_reflns_limit_k_min -18
_diffrn_reflns_limit_l_max 19
_diffrn_reflns_limit_l_min -17
_diffrn_reflns_number 29256
_diffrn_reflns_point_group_measured_fraction_full 0.995
_diffrn_reflns_point_group_measured_fraction_max 0.824
_diffrn_reflns_theta_full 25.000
_diffrn_reflns_theta_max 31.444
_diffrn_reflns_theta_min 1.511
_diffrn_source 'fine-focus sealed tube'
_exptl_absorpt_coefficient_mu 0.087
_exptl_absorpt_correction_T_max 0.981
_exptl_absorpt_correction_T_min 0.971
_exptl_absorpt_correction_type multi-scan
_exptl_absorpt_process_details SADABS
_exptl_crystal_colour Colorless
_exptl_crystal_density_diffrn 1.213
_exptl_crystal_description Prism
_exptl_crystal_F_000 784
_exptl_crystal_size_max 0.400
_exptl_crystal_size_mid 0.286
_exptl_crystal_size_min 0.219
_refine_diff_density_max 0.419
_refine_diff_density_min -0.296
_refine_diff_density_rms 0.045
_refine_ls_extinction_method none
_refine_ls_goodness_of_fit_ref 0.942
_refine_ls_hydrogen_treatment mixed
_refine_ls_matrix_type full
_refine_ls_number_parameters 514
_refine_ls_number_reflns 10905
_refine_ls_number_restraints 42
_refine_ls_restrained_S_all 0.941
_refine_ls_R_factor_all 0.3297
_refine_ls_R_factor_gt 0.0872
_refine_ls_shift/su_max 0.000
_refine_ls_shift/su_mean 0.000
_refine_ls_structure_factor_coef Fsqd
_refine_ls_weighting_details 'w=1/[\s^2^(Fo^2^)+(0.0887P)^2^] where P=(Fo^2^+2Fc^2^)/3'
_refine_ls_weighting_scheme calc
_refine_ls_wR_factor_gt 0.1637
_refine_ls_wR_factor_ref 0.2528
_reflns_Friedel_coverage 0.000
_reflns_number_gt 2918
_reflns_number_total 10905
_reflns_threshold_expression 'I > 2\s(I)'
_cod_data_source_file c6dt01396a2.cif
_cod_data_source_block 2a
_cod_depositor_comments 'Adding full bibliography for 7039581--7039589.cif.'
_cod_database_code 7039581
_shelx_space_group_comment
;
The symmetry employed for this shelxl refinement is uniquely defined
by the following loop, which should always be used as a source of
symmetry information in preference to the above space-group names.
They are only intended as comments.
;
_shelx_estimated_absorpt_t_min 0.966
_shelx_estimated_absorpt_t_max 0.981
_shelxl_version_number 2013-3

loop_
_space_group_symop_operation_xyz
'x, y, z'
'-x, -y, -z'

loop_
_atom_site_label
_atom_site_type_symbol
_atom_site_fract_x
_atom_site_fract_y
_atom_site_fract_z
_atom_site_U_iso_or_equiv
_atom_site_adp_type
_atom_site_occupancy
_atom_site_site_symmetry_order
_atom_site_calc_flag
_atom_site_refinement_flags_posn
_atom_site_refinement_flags_adp
_atom_site_refinement_flags_occupancy
_atom_site_disorder_assembly
_atom_site_disorder_group
N1 N 0.4975(3) 0.6728(3) 0.7183(3) 0.0565(10) Uani 1 1 d . . . . .
H1N H 0.538(4) 0.661(3) 0.776(3) 0.068 Uiso 1 1 d . U . . .
N2 N 0.4704(3) 0.4379(3) 0.7438(3) 0.0562(10) Uani 1 1 d . . . . .
H2N H 0.538(4) 0.459(3) 0.788(3) 0.084 Uiso 1 1 d . U . . .
N3 N 0.5801(3) 0.2602(3) 0.9007(2) 0.0486(9) Uani 1 1 d . . . . .
H3N H 0.543(3) 0.296(3) 0.949(3) 0.058 Uiso 1 1 d . U . . .
N4 N 0.8551(3) 0.3347(3) 0.9212(3) 0.0543(10) Uani 1 1 d . . . . .
H4N H 0.790(4) 0.370(3) 0.915(3) 0.065 Uiso 1 1 d . U . . .
N5 N 0.9626(3) 0.4893(3) 0.7415(2) 0.0518(10) Uani 1 1 d . . . . .
H5N H 1.024(4) 0.453(3) 0.716(3) 0.078 Uiso 1 1 d . U . . .
N6 N 0.7893(3) 0.7039(3) 0.6718(3) 0.0513(9) Uani 1 1 d . . . . .
H6N H 0.783(3) 0.686(3) 0.606(3) 0.062 Uiso 1 1 d . U . . .
C1 C 0.7294(5) 0.9583(4) 0.5712(4) 0.0921(17) Uani 1 1 d . . . . .
H1A H 0.6896 1.0157 0.6020 0.138 Uiso 1 1 calc R U . . .
H1B H 0.7574 0.9788 0.5059 0.138 Uiso 1 1 calc R U . . .
H1C H 0.7959 0.9321 0.6104 0.138 Uiso 1 1 calc R U . . .
C2 C 0.6427(4) 0.8763(3) 0.5637(3) 0.0656(13) Uani 1 1 d . . . . .
H2A H 0.6792 0.8240 0.5226 0.079 Uiso 1 1 calc R U . . .
H2B H 0.5717 0.9058 0.5307 0.079 Uiso 1 1 calc R U . . .
C3 C 0.6047(4) 0.8260(3) 0.6650(3) 0.0507(11) Uani 1 1 d . . . . .
C4 C 0.5455(4) 0.9059(3) 0.7325(3) 0.0632(13) Uani 1 1 d . . . . .
H4A H 0.5225 0.8722 0.7950 0.076 Uiso 1 1 calc R U . . .
H4B H 0.6039 0.9533 0.7468 0.076 Uiso 1 1 calc R U . . .
C5 C 0.4359(5) 0.9655(4) 0.6897(4) 0.0836(16) Uani 1 1 d . . . . .
H5A H 0.4587 1.0038 0.6307 0.125 Uiso 1 1 calc R U . . .
H5B H 0.4018 1.0110 0.7376 0.125 Uiso 1 1 calc R U . . .
H5C H 0.3781 0.9193 0.6736 0.125 Uiso 1 1 calc R U . . .
C6 C 0.5175(4) 0.7475(3) 0.6470(3) 0.0514(11) Uani 1 1 d . . . . .
C7 C 0.4427(4) 0.7366(4) 0.5724(3) 0.0661(13) Uani 1 1 d . . . . .
H7 H 0.4366 0.7778 0.5145 0.079 Uiso 1 1 calc R U . . .
C8 C 0.3754(4) 0.6529(4) 0.5962(3) 0.0683(14) Uani 1 1 d . . . . .
H8 H 0.3179 0.6284 0.5572 0.082 Uiso 1 1 calc R U . . .
C9 C 0.4101(4) 0.6143(3) 0.6874(3) 0.0596(12) Uani 1 1 d . . . . .
C10 C 0.3751(4) 0.5224(3) 0.7452(3) 0.0631(13) Uani 1 1 d . . . . .
H10A H 0.3030 0.5000 0.7179 0.076 Uiso 1 1 calc R U . . .
H10B H 0.3574 0.5393 0.8133 0.076 Uiso 1 1 calc R U . . .
C11 C 0.5295(4) 0.4234(4) 0.6449(3) 0.0730(14) Uani 1 1 d . . . . .
H11A H 0.4717 0.4060 0.5987 0.109 Uiso 1 1 calc R U . . .
H11B H 0.5917 0.3697 0.6507 0.109 Uiso 1 1 calc R U . . .
H11C H 0.5632 0.4852 0.6216 0.109 Uiso 1 1 calc R U . . .
C12 C 0.4233(4) 0.3385(3) 0.7879(3) 0.0555(12) Uani 1 1 d . . . . .
H12A H 0.3766 0.3522 0.8478 0.067 Uiso 1 1 calc R U . . .
H12B H 0.3714 0.3119 0.7408 0.067 Uiso 1 1 calc R U . . .
C13 C 0.5225(4) 0.2622(3) 0.8113(3) 0.0501(11) Uani 1 1 d . . . . .
C14 C 0.5829(4) 0.1914(3) 0.7559(3) 0.0663(13) Uani 1 1 d . . . . .
H14 H 0.5641 0.1757 0.6920 0.080 Uiso 1 1 calc R U . . .
C15 C 0.6782(4) 0.1461(3) 0.8113(3) 0.0634(13) Uani 1 1 d . . . . .
H15 H 0.7335 0.0951 0.7907 0.076 Uiso 1 1 calc R U . . .
C16 C 0.6758(4) 0.1901(3) 0.9011(3) 0.0468(11) Uani 1 1 d . . . . .
C17 C 0.7639(4) 0.1757(3) 0.9849(3) 0.0477(11) Uani 1 1 d . . . . .
C18 C 0.7079(4) 0.2191(3) 1.0818(3) 0.0539(11) Uani 1 1 d . . . . .
H18A H 0.6846 0.2907 1.0693 0.065 Uiso 1 1 calc R U . . .
H18B H 0.6360 0.1850 1.0990 0.065 Uiso 1 1 calc R U . . .
C19 C 0.7905(4) 0.2073(4) 1.1701(3) 0.0753(15) Uani 1 1 d . . . . .
H19A H 0.8128 0.1366 1.1840 0.113 Uiso 1 1 calc R U . . .
H19B H 0.7499 0.2353 1.2270 0.113 Uiso 1 1 calc R U . . .
H19C H 0.8608 0.2427 1.1547 0.113 Uiso 1 1 calc R U . . .
C20 C 0.8057(4) 0.0618(3) 0.9995(3) 0.0635(13) Uani 1 1 d . . . . .
H20A H 0.8434 0.0391 0.9383 0.076 Uiso 1 1 calc R U . . .
H20B H 0.8655 0.0540 1.0505 0.076 Uiso 1 1 calc R U . . .
C21 C 0.7055(5) -0.0061(4) 1.0288(4) 0.0833(16) Uani 1 1 d . . . . .
H21A H 0.6780 0.0068 1.0952 0.125 Uiso 1 1 calc R U . . .
H21B H 0.7346 -0.0760 1.0257 0.125 Uiso 1 1 calc R U . . .
H21C H 0.6406 0.0082 0.9840 0.125 Uiso 1 1 calc R U . . .
C22 C 0.8696(4) 0.2351(3) 0.9527(3) 0.0467(11) Uani 1 1 d . . . . .
C23 C 0.9899(4) 0.2102(4) 0.9473(3) 0.0601(12) Uani 1 1 d . . . . .
H23 H 1.0275 0.1470 0.9649 0.072 Uiso 1 1 calc R U . . .
C24 C 1.0476(4) 0.2960(4) 0.9106(3) 0.0630(13) Uani 1 1 d . . . . .
H24 H 1.1293 0.2993 0.8998 0.076 Uiso 1 1 calc R U . . .
C25 C 0.9627(4) 0.3727(4) 0.8941(3) 0.0514(11) Uani 1 1 d . . . . .
C26 C 0.9694(4) 0.4786(4) 0.8534(3) 0.0609(12) Uani 1 1 d . . . . .
H26A H 1.0437 0.5037 0.8733 0.073 Uiso 1 1 calc R U . . .
H26B H 0.9044 0.5208 0.8820 0.073 Uiso 1 1 calc R U . . .
C27 C 0.8534(4) 0.4510(3) 0.7019(3) 0.0613(12) Uani 1 1 d . . . . .
H27A H 0.7841 0.4882 0.7284 0.092 Uiso 1 1 calc R U . . .
H27B H 0.8505 0.3802 0.7209 0.092 Uiso 1 1 calc R U . . .
H27C H 0.8548 0.4599 0.6308 0.092 Uiso 1 1 calc R U . . .
C28 C 0.9788(4) 0.5973(3) 0.7037(3) 0.0577(12) Uani 1 1 d . . . . .
H28A H 1.0536 0.6173 0.7280 0.069 Uiso 1 1 calc R U . . .
H28B H 0.9851 0.5988 0.6318 0.069 Uiso 1 1 calc R U . . .
C29 C 0.8825(4) 0.6728(3) 0.7326(3) 0.0511(11) Uani 1 1 d . . . . .
C30 C 0.8651(4) 0.7244(4) 0.8167(3) 0.0665(13) Uani 1 1 d . . . . .
H30 H 0.9143 0.7185 0.8714 0.080 Uiso 1 1 calc R U . . .
C31 C 0.7605(4) 0.7879(3) 0.8068(3) 0.0663(13) Uani 1 1 d . . . . .
H31 H 0.7279 0.8312 0.8542 0.080 Uiso 1 1 calc R U . . .
C32 C 0.7141(4) 0.7758(3) 0.7157(3) 0.0507(11) Uani 1 1 d . . . . .
N7 N 0.1722(4) 0.3889(4) 0.5772(3) 0.0726(12) Uani 1 1 d D U . . .
O1 O 0.2621(4) 0.3670(4) 0.5297(3) 0.1201(15) Uani 1 1 d . . . . .
O2 O 0.0747(8) 0.386(2) 0.5378(8) 0.111(5) Uani 0.63(4) 1 d D U P A 1
O2A O 0.105(4) 0.451(3) 0.5352(13) 0.146(12) Uani 0.37(4) 1 d D U P A 2
O3 O 0.1692(3) 0.3887(3) 0.6698(2) 0.0810(10) Uani 1 1 d . . . . .
N8 N 0.6300(4) 0.5499(3) 0.9431(3) 0.0606(10) Uani 1 1 d . . . . .
O4 O 0.6496(2) 0.4885(2) 0.8754(2) 0.0663(9) Uani 1 1 d . . . . .
O5 O 0.5417(3) 0.6120(3) 0.9367(2) 0.0807(10) Uani 1 1 d . . . . .
O6 O 0.6986(3) 0.5481(3) 1.0126(2) 0.0912(11) Uani 1 1 d . . . . .
C33 C 0.1365(13) 0.1123(13) 0.7128(8) 0.143(7) Uani 0.715(19) 1 d D U P B 1
H33A H 0.1477 0.1223 0.7818 0.215 Uiso 0.715(19) 1 calc R U P B 1
H33B H 0.1941 0.1477 0.6734 0.215 Uiso 0.715(19) 1 calc R U P B 1
H33C H 0.1467 0.0411 0.7013 0.215 Uiso 0.715(19) 1 calc R U P B 1
C33A C 0.041(4) 0.0526(16) 0.7350(17) 0.135(13) Uani 0.285(19) 1 d D U P B 2
H33D H 0.0524 0.0606 0.8044 0.202 Uiso 0.285(19) 1 calc R U P B 2
H33E H 0.1128 0.0203 0.7067 0.202 Uiso 0.285(19) 1 calc R U P B 2
H33F H -0.0242 0.0115 0.7269 0.202 Uiso 0.285(19) 1 calc R U P B 2
C34 C 0.0164(7) 0.1514(6) 0.6853(4) 0.133(3) Uani 1 1 d D U . . .
H34A H -0.0423 0.1169 0.7257 0.160 Uiso 1 1 calc R U . B 1
H34B H 0.0056 0.2234 0.6962 0.160 Uiso 1 1 calc R U . B 1
C35 C -0.0828(7) 0.1839(6) 0.5333(6) 0.111(2) Uani 1 1 d . . . . .
O8 O -0.1609(6) 0.2363(5) 0.5783(5) 0.185(3) Uani 1 1 d . . . . .
O7 O 0.0009(4) 0.1345(3) 0.5827(3) 0.1114(14) Uani 1 1 d . . . . .
C36 C -0.0871(5) 0.1638(5) 0.4293(4) 0.108(2) Uani 1 1 d . . . . .
H36A H -0.1563 0.2000 0.4008 0.162 Uiso 1 1 calc R U . . .
H36B H -0.0915 0.0922 0.4224 0.162 Uiso 1 1 calc R U . . .
H36C H -0.0165 0.1857 0.3956 0.162 Uiso 1 1 calc R U . . .

loop_
_atom_site_aniso_label
_atom_site_aniso_U_11
_atom_site_aniso_U_22
_atom_site_aniso_U_33
_atom_site_aniso_U_23
_atom_site_aniso_U_13
_atom_site_aniso_U_12
N1 0.072(3) 0.052(2) 0.045(2) 0.005(2) -0.0133(19) -0.007(2)
N2 0.062(2) 0.051(3) 0.055(2) 0.0014(19) -0.0071(19) -0.002(2)
N3 0.062(2) 0.041(2) 0.042(2) -0.0039(16) -0.0028(18) 0.0036(19)
N4 0.049(3) 0.057(3) 0.054(2) 0.003(2) 0.0027(19) 0.008(2)
N5 0.052(2) 0.055(3) 0.048(2) -0.0025(18) 0.0022(18) 0.0023(19)
N6 0.069(3) 0.047(2) 0.0381(19) 0.0008(18) 0.0017(19) -0.007(2)
C1 0.108(4) 0.080(4) 0.088(4) 0.013(3) 0.026(3) -0.021(4)
C2 0.085(4) 0.056(3) 0.054(3) 0.008(2) 0.008(2) -0.001(3)
C3 0.073(3) 0.039(3) 0.039(2) 0.003(2) 0.007(2) -0.006(2)
C4 0.082(3) 0.046(3) 0.061(3) 0.000(2) 0.008(3) 0.000(3)
C5 0.096(4) 0.059(3) 0.094(4) -0.005(3) 0.014(3) 0.005(3)
C6 0.071(3) 0.041(3) 0.040(2) 0.004(2) -0.003(2) 0.001(2)
C7 0.094(4) 0.054(3) 0.050(3) 0.002(2) -0.016(3) -0.001(3)
C8 0.080(4) 0.065(4) 0.061(3) -0.009(3) -0.026(3) 0.002(3)
C9 0.066(3) 0.053(3) 0.060(3) -0.001(3) -0.009(2) -0.003(3)
C10 0.068(3) 0.051(3) 0.071(3) -0.008(3) -0.008(3) -0.001(3)
C11 0.091(4) 0.079(4) 0.047(3) 0.000(3) 0.002(3) 0.005(3)
C12 0.065(3) 0.047(3) 0.056(3) 0.001(2) -0.013(2) -0.009(3)
C13 0.062(3) 0.044(3) 0.045(2) -0.002(2) -0.012(2) 0.002(2)
C14 0.091(4) 0.059(3) 0.049(3) -0.015(2) -0.018(3) 0.004(3)
C15 0.070(3) 0.057(3) 0.061(3) -0.017(3) -0.005(3) 0.015(3)
C16 0.056(3) 0.039(3) 0.044(2) 0.004(2) -0.001(2) 0.006(2)
C17 0.056(3) 0.047(3) 0.038(2) 0.002(2) -0.001(2) 0.006(2)
C18 0.059(3) 0.060(3) 0.041(2) -0.003(2) 0.000(2) 0.004(2)
C19 0.081(3) 0.098(4) 0.045(3) -0.001(3) -0.009(2) 0.009(3)
C20 0.078(3) 0.048(3) 0.062(3) 0.004(2) -0.008(2) 0.013(3)
C21 0.106(4) 0.055(3) 0.087(4) 0.006(3) 0.004(3) -0.005(3)
C22 0.054(3) 0.046(3) 0.037(2) 0.005(2) -0.002(2) 0.009(2)
C23 0.057(3) 0.061(3) 0.059(3) 0.005(2) -0.006(2) 0.016(3)
C24 0.049(3) 0.081(4) 0.057(3) 0.003(3) -0.003(2) 0.004(3)
C25 0.049(3) 0.065(3) 0.038(2) 0.002(2) 0.000(2) -0.002(3)
C26 0.064(3) 0.072(4) 0.048(3) -0.002(2) -0.002(2) -0.012(3)
C27 0.067(3) 0.063(3) 0.055(3) -0.008(2) -0.008(2) -0.007(3)
C28 0.060(3) 0.062(3) 0.051(3) 0.005(2) 0.001(2) -0.009(3)
C29 0.057(3) 0.051(3) 0.045(2) 0.002(2) -0.001(2) -0.002(2)
C30 0.080(4) 0.074(4) 0.048(3) -0.011(3) -0.014(2) -0.008(3)
C31 0.082(4) 0.057(3) 0.061(3) -0.020(3) -0.004(3) 0.004(3)
C32 0.065(3) 0.043(3) 0.044(3) -0.006(2) 0.004(2) -0.002(2)
N7 0.068(3) 0.092(4) 0.057(3) -0.009(3) 0.002(2) 0.004(3)
O1 0.085(3) 0.188(4) 0.090(3) -0.062(3) 0.017(2) 0.004(3)
O2 0.085(5) 0.185(14) 0.062(5) 0.011(7) -0.022(4) -0.008(6)
O2A 0.21(2) 0.15(2) 0.056(8) 0.043(11) 0.036(10) 0.105(16)
O3 0.070(2) 0.118(3) 0.055(2) -0.025(2) -0.0061(17) 0.008(2)
N8 0.068(3) 0.065(3) 0.048(2) -0.001(2) 0.003(2) 0.001(2)
O4 0.062(2) 0.071(2) 0.066(2) -0.0273(18) -0.0007(16) 0.0082(17)
O5 0.089(3) 0.081(3) 0.067(2) -0.0123(18) 0.0000(18) 0.031(2)
O6 0.094(3) 0.116(3) 0.064(2) -0.023(2) -0.022(2) 0.004(2)
C33 0.166(11) 0.171(13) 0.085(7) -0.021(8) -0.042(8) 0.067(11)
C33A 0.18(3) 0.114(17) 0.103(17) -0.031(12) 0.010(19) 0.07(2)
C34 0.176(7) 0.150(7) 0.072(4) -0.018(4) -0.040(4) 0.024(5)
C35 0.114(6) 0.093(6) 0.128(7) -0.028(5) -0.018(5) 0.007(4)
O8 0.196(6) 0.184(6) 0.173(5) -0.060(4) -0.073(5) 0.057(5)
O7 0.126(4) 0.122(4) 0.082(3) -0.005(3) -0.020(3) 0.030(3)
C36 0.135(5) 0.116(5) 0.075(4) 0.005(4) -0.015(4) -0.023(4)

loop_
_atom_type_symbol
_atom_type_description
_atom_type_scat_dispersion_real
_atom_type_scat_dispersion_imag
_atom_type_scat_source
C C 0.0033 0.0016 'International Tables Vol C Tables 4.2.6.8 and 6.1.1.4'
H H 0.0000 0.0000 'International Tables Vol C Tables 4.2.6.8 and 6.1.1.4'
N N 0.0061 0.0033 'International Tables Vol C Tables 4.2.6.8 and 6.1.1.4'
O O 0.0106 0.0060 'International Tables Vol C Tables 4.2.6.8 and 6.1.1.4'

loop_
_geom_angle_atom_site_label_1
_geom_angle_atom_site_label_2
_geom_angle_atom_site_label_3
_geom_angle
C6 N1 C9 109.4(4)
C10 N2 C11 114.5(3)
C10 N2 C12 110.8(3)
C11 N2 C12 111.4(3)
C16 N3 C13 110.3(3)
C22 N4 C25 111.4(4)
C27 N5 C26 113.8(3)
C27 N5 C28 111.5(3)
C26 N5 C28 111.2(3)
C32 N6 C29 110.6(4)
C1 C2 C3 114.4(4)
C6 C3 C32 109.9(3)
C6 C3 C4 109.5(4)
C32 C3 C4 108.7(3)
C6 C3 C2 108.9(3)
C32 C3 C2 109.3(3)
C4 C3 C2 110.5(3)
C5 C4 C3 114.7(4)
C7 C6 N1 107.2(4)
C7 C6 C3 132.6(4)
N1 C6 C3 120.1(4)
C6 C7 C8 109.0(4)
C9 C8 C7 107.0(4)
C8 C9 N1 107.4(4)
C8 C9 C10 130.1(5)
N1 C9 C10 122.3(4)
C9 C10 N2 112.3(4)
C13 C12 N2 111.0(3)
C14 C13 N3 106.5(4)
C14 C13 C12 132.1(4)
N3 C13 C12 121.1(4)
C13 C14 C15 108.5(4)
C16 C15 C14 108.0(4)
N3 C16 C15 106.7(4)
N3 C16 C17 123.3(4)
C15 C16 C17 129.7(4)
C22 C17 C16 106.5(3)
C22 C17 C20 109.3(3)
C16 C17 C20 109.5(3)
C22 C17 C18 108.9(3)
C16 C17 C18 110.7(3)
C20 C17 C18 111.8(3)
C19 C18 C17 114.1(3)
C21 C20 C17 113.9(4)
N4 C22 C23 105.5(4)
N4 C22 C17 121.4(4)
C23 C22 C17 133.1(4)
C22 C23 C24 108.8(4)
C25 C24 C23 107.8(4)
C24 C25 N4 106.5(4)
C24 C25 C26 132.1(5)
N4 C25 C26 121.4(4)
C25 C26 N5 113.6(4)
C29 C28 N5 115.1(3)
C30 C29 N6 106.8(4)
C30 C29 C28 130.7(4)
N6 C29 C28 122.5(4)
C29 C30 C31 108.1(4)
C32 C31 C30 108.6(4)
C31 C32 N6 105.9(4)
C31 C32 C3 131.5(4)
N6 C32 C3 122.6(4)
O2A N7 O1 113.6(13)
O1 N7 O2 118.8(7)
O2A N7 O3 115.9(11)
O1 N7 O3 122.9(5)
O2 N7 O3 115.6(6)
O6 N8 O5 121.6(4)
O6 N8 O4 119.8(4)
O5 N8 O4 118.6(4)
O7 C34 C33A 106.9(12)
O7 C34 C33 108.6(6)
O8 C35 O7 119.1(7)
O8 C35 C36 124.1(8)
O7 C35 C36 116.2(7)
C35 O7 C34 121.0(6)

loop_
_geom_bond_atom_site_label_1
_geom_bond_atom_site_label_2
_geom_bond_distance
N1 C6 1.368(5)
N1 C9 1.380(5)
N2 C10 1.490(5)
N2 C11 1.490(5)
N2 C12 1.537(5)
N3 C16 1.367(5)
N3 C13 1.382(5)
N4 C22 1.362(5)
N4 C25 1.377(5)
N5 C27 1.484(5)
N5 C26 1.513(5)
N5 C28 1.513(5)
N6 C32 1.372(5)
N6 C29 1.373(5)
C1 C2 1.519(6)
C2 C3 1.553(5)
C3 C6 1.512(6)
C3 C32 1.514(6)
C3 C4 1.535(5)
C4 C5 1.521(6)
C6 C7 1.349(5)
C7 C8 1.405(6)
C8 C9 1.362(6)
C9 C10 1.482(6)
C12 C13 1.476(5)
C13 C14 1.360(5)
C14 C15 1.401(6)
C15 C16 1.371(5)
C16 C17 1.517(5)
C17 C22 1.513(5)
C17 C20 1.549(6)
C17 C18 1.556(5)
C18 C19 1.523(5)
C20 C21 1.523(6)
C22 C23 1.368(5)
C23 C24 1.409(6)
C24 C25 1.353(6)
C25 C26 1.484(6)
C28 C29 1.475(6)
C29 C30 1.358(5)
C30 C31 1.398(6)
C31 C32 1.370(5)
N7 O2A 1.204(12)
N7 O1 1.207(5)
N7 O2 1.233(8)
N7 O3 1.249(5)
N8 O6 1.228(4)
N8 O5 1.242(4)
N8 O4 1.258(4)
C33 C34 1.458(10)
C33A C34 1.448(16)
C34 O7 1.430(6)
C35 O8 1.243(7)
C35 O7 1.285(7)
C35 C36 1.445(8)
